data_9006916
loop_
_publ_author_name
'Arlt, T.'
'Angel, R. J.'

_publ_section_title
;
 Displacive phase transitions in C-centred clinopyroxenes:
 spodumene, LiScSi2O6 and ZnSiO3
 Sample: P = 4.804 GPa
;
_journal_name_full 'Physics and Chemistry of Minerals'
_journal_page_first 719
_journal_page_last 731
_journal_paper_doi 10.1007/s002690000116
_journal_volume 27
_journal_year 2000
_chemical_formula_structural LiScSi2O6
_chemical_formula_sum 'Li O6 Sc Si2'
_space_group_IT_number 14
_symmetry_space_group_name_Hall '-P 2ybc'
_symmetry_space_group_name_H-M 'P 1 21/c 1'
_cell_angle_alpha 90
_cell_angle_beta 109.601
_cell_angle_gamma 90
_cell_length_a 9.5954
_cell_length_b 8.8304
_cell_length_c 5.2448
_cell_formula_units_Z 4
_cell_volume 418.646
_database_code_amcsd 0008498
_diffrn_ambient_pressure 4.804e+06
_exptl_crystal_density_diffrn 3.238
_cod_original_formula_sum 'Li Sc Si2 O6'
_cod_database_code 9006916
_amcsd_formula_title LiScSi2O6

loop_
_space_group_symop_operation_xyz
x,y,z
x,1/2-y,1/2+z
-x,1/2+y,1/2-z
-x,-y,-z

loop_
_atom_site_label
_atom_site_fract_x
_atom_site_fract_y
_atom_site_fract_z
_atom_site_U_iso_or_equiv
LiM2 0.25190 0.01100 0.22800 0.02786
ScM1 0.25121 0.64561 0.22890 0.00355
SiA 0.05150 0.33690 0.29660 0.00456
SiB 0.55320 0.83520 0.25640 0.00481
O1A 0.87170 0.33030 0.17920 0.00545
O1B 0.37280 0.83410 0.13900 0.00481
O2A 0.11650 0.50230 0.32390 0.00912
O2B 0.62850 0.99040 0.38110 0.00646
O3A 0.11160 0.26750 0.60060 0.00557
O3B 0.60470 0.70670 0.49600 0.00671

loop_
_cod_related_entry_id
_cod_related_entry_database
_cod_related_entry_code
1 AMCSD 0008498
